data_1545636
loop_
_publ_author_name
'Phonsri, Wasinee'
'Harding, Phimphaka'
'Liu, Lujia'
'Telfer, Shane G.'
'Murray, Keith S.'
'Moubaraki, Boujemaa'
'Ross, Tamsyn M.'
'Jameson, Guy N. L.'
'Harding, David J.'

_publ_section_title
;
 Solvent modified spin crossover in an iron(iii) complex: phase changes
 and an exceptionally wide hysteresis
;
_journal_issue 5
_journal_name_full 'Chem. Sci.'
_journal_page_first 3949
_journal_paper_doi 10.1039/C6SC05317C
_journal_volume 8
_journal_year 2017
_chemical_formula_moiety 'C32 H20 Fe I2 N4 O2, C F3 O3 S, C2 H6 O'
_chemical_formula_sum 'C35 H26 F3 Fe I2 N4 O6 S'
_chemical_formula_weight 997.31
_chemical_name_systematic
; 
 ? 
;
_space_group_IT_number 2
_symmetry_cell_setting triclinic
_symmetry_space_group_name_Hall '-P 1'
_symmetry_space_group_name_H-M 'P -1'
_atom_sites_solution_hydrogens geom
_atom_sites_solution_primary direct
_atom_sites_solution_secondary difmap
_audit_creation_method SHELXL-97
_audit_update_record
;
2016-11-30 deposited with the CCDC.
2017-03-22 downloaded from the CCDC.
;
_cell_angle_alpha 71.342(11)
_cell_angle_beta 87.437(9)
_cell_angle_gamma 68.674(11)
_cell_formula_units_Z 2
_cell_length_a 11.4760(12)
_cell_length_b 13.0698(16)
_cell_length_c 13.4649(16)
_cell_measurement_reflns_used 4311
_cell_measurement_temperature 170.00(10)
_cell_measurement_theta_max 29.0112
_cell_measurement_theta_min 1.9074
_cell_volume 1776.5(4)
_computing_cell_refinement
;
CrysAlisPro, Agilent Technologies,
Version 1.171.35.15 (release 03-08-2011 CrysAlis171 .NET)
(compiled Aug  3 2011,13:03:54)
;
_computing_data_collection
;
CrysAlisPro, Agilent Technologies,
Version 1.171.35.15 (release 03-08-2011 CrysAlis171 .NET)
(compiled Aug  3 2011,13:03:54)
;
_computing_data_reduction
;
CrysAlisPro, Agilent Technologies,
Version 1.171.35.15 (release 03-08-2011 CrysAlis171 .NET)
(compiled Aug  3 2011,13:03:54)
;
_computing_molecular_graphics X-Ceed
_computing_publication_material 'XCIF V6.12 (BrukerAXS, 2001).'
_computing_structure_refinement 'SHELXL-97 (Sheldrick, 1997)'
_computing_structure_solution 'SHELXS-97 (Sheldrick, 1990)'
_diffrn_ambient_temperature 170.00(10)
_diffrn_detector_area_resol_mean 10.3389
_diffrn_measured_fraction_theta_full 0.950
_diffrn_measured_fraction_theta_max 0.849
_diffrn_measurement_device_type 'Xcalibur, Ruby, Gemini ultra'
_diffrn_measurement_method '\w scans'
_diffrn_radiation_monochromator graphite
_diffrn_radiation_source 'Enhance (Mo) X-ray Source'
_diffrn_radiation_type MoK\a
_diffrn_radiation_wavelength 0.7107
_diffrn_reflns_av_R_equivalents 0.0348
_diffrn_reflns_av_sigmaI/netI 0.0598
_diffrn_reflns_limit_h_max 10
_diffrn_reflns_limit_h_min -14
_diffrn_reflns_limit_k_max 17
_diffrn_reflns_limit_k_min -17
_diffrn_reflns_limit_l_max 18
_diffrn_reflns_limit_l_min -16
_diffrn_reflns_number 14824
_diffrn_reflns_theta_full 27.50
_diffrn_reflns_theta_max 29.08
_diffrn_reflns_theta_min 1.91
_exptl_absorpt_coefficient_mu 2.289
_exptl_absorpt_correction_T_max 0.7708
_exptl_absorpt_correction_T_min 0.5985
_exptl_absorpt_correction_type multi-scan
_exptl_absorpt_process_details
;
CrysAlisPro, Agilent Technologies,
Version 1.171.35.15 (release 03-08-2011 CrysAlis171 .NET)
(compiled Aug  3 2011,13:03:54)
Empirical absorption correction using spherical harmonics,
 implemented in SCALE3 ABSPACK scaling algorithm.
;
_exptl_crystal_colour Black
_exptl_crystal_density_diffrn 1.864
_exptl_crystal_density_method 'not measured'
_exptl_crystal_description Block
_exptl_crystal_F_000 974
_exptl_crystal_size_max 0.25
_exptl_crystal_size_mid 0.15
_exptl_crystal_size_min 0.12
_refine_diff_density_max 1.713
_refine_diff_density_min -1.130
_refine_diff_density_rms 0.119
_refine_ls_extinction_method none
_refine_ls_goodness_of_fit_ref 1.041
_refine_ls_hydrogen_treatment mixed
_refine_ls_matrix_type full
_refine_ls_number_parameters 470
_refine_ls_number_reflns 8087
_refine_ls_number_restraints 0
_refine_ls_restrained_S_all 1.041
_refine_ls_R_factor_all 0.0664
_refine_ls_R_factor_gt 0.0433
_refine_ls_shift/su_max 0.002
_refine_ls_shift/su_mean 0.000
_refine_ls_structure_factor_coef Fsqd
_refine_ls_weighting_details 'calc w=1/[\s^2^(Fo^2^)+(0.0387P)^2^+1.6763P] where P=(Fo^2^+2Fc^2^)/3'
_refine_ls_weighting_scheme calc
_refine_ls_wR_factor_gt 0.0924
_refine_ls_wR_factor_ref 0.1101
_reflns_number_gt 5954
_reflns_number_total 8087
_reflns_threshold_expression >2sigma(I)
_cod_data_source_file c6sc05317c2.cif
_cod_data_source_block wp111ip
_cod_depositor_comments
;
The following automatic conversions were performed:

'_symmetry_cell_setting' value 'Triclinic' changed to 'triclinic'
according to
/home/data/users/saulius/crontab/automatic-downloads/rss-feeds/RSC/lib/dictionaries/cif_core.dic
dictionary named 'cif_core.dic' version 2.4.2 from 2011-04-26.

Automatic conversion script
Id: cif_fix_values 4973 2017-02-22 13:04:09Z antanas 

 Adding full bibliography for 1545631--1545641.cif.
;
_cod_original_sg_symbol_H-M 'p -1'
_cod_database_code 1545636

loop_
_symmetry_equiv_pos_as_xyz
'x, y, z'
'-x, -y, -z'

loop_
_atom_site_label
_atom_site_type_symbol
_atom_site_fract_x
_atom_site_fract_y
_atom_site_fract_z
_atom_site_U_iso_or_equiv
_atom_site_adp_type
_atom_site_occupancy
_atom_site_symmetry_multiplicity
_atom_site_calc_flag
_atom_site_refinement_flags
I1 I 1.03341(3) 0.11781(3) -0.47350(3) 0.04319(11) Uani 1 1 d .
I2 I 1.36892(3) 0.21044(3) 0.46146(2) 0.04309(11) Uani 1 1 d .
Fe1 Fe 0.90519(5) 0.26798(5) 0.03637(5) 0.02516(14) Uani 1 1 d .
N4 N 0.7293(3) 0.4034(3) -0.0327(3) 0.0274(8) Uani 1 1 d .
C25 C 0.8031(4) 0.6193(4) 0.0416(3) 0.0275(9) Uani 1 1 d .
H25 H 0.8669 0.6237 0.0809 0.033 Uiso 1 1 calc R
C27 C 0.6092(4) 0.7171(4) -0.0656(4) 0.0376(11) Uani 1 1 d .
H27 H 0.5402 0.7868 -0.0988 0.045 Uiso 1 1 calc R
O1 O 0.9731(3) 0.3032(3) -0.0967(2) 0.0335(7) Uani 1 1 d .
C17 C 1.1257(4) 0.1837(4) 0.1869(3) 0.0262(9) Uani 1 1 d .
N3 N 0.9121(3) 0.4052(3) 0.0811(3) 0.0244(7) Uani 1 1 d .
C30 C 0.5379(4) 0.4948(4) -0.1415(4) 0.0407(11) Uani 1 1 d .
H30 H 0.4763 0.4872 -0.1805 0.049 Uiso 1 1 calc R
C5 C 0.9639(4) 0.1280(4) -0.2578(3) 0.0318(10) Uani 1 1 d .
H5 H 0.9384 0.0660 -0.2562 0.038 Uiso 1 1 calc R
N2 N 0.8094(3) 0.2077(3) 0.1690(3) 0.0274(8) Uani 1 1 d .
C1 C 0.9861(4) 0.2607(4) -0.1740(3) 0.0295(9) Uani 1 1 d .
C23 C 0.9939(4) 0.3940(4) 0.1512(3) 0.0257(9) Uani 1 1 d .
H23 H 0.9851 0.4619 0.1674 0.031 Uiso 1 1 calc R
C3 C 1.0555(5) 0.2666(4) -0.3470(4) 0.0398(11) Uani 1 1 d .
H3 H 1.0922 0.3001 -0.4072 0.048 Uiso 1 1 calc R
C4 C 1.0159(4) 0.1761(4) -0.3437(4) 0.0342(10) Uani 1 1 d .
N1 N 0.8573(3) 0.1438(3) -0.0021(3) 0.0269(7) Uani 1 1 d .
C22 C 1.0957(4) 0.2903(4) 0.2063(3) 0.0263(9) Uani 1 1 d .
C29 C 0.5256(5) 0.6008(4) -0.1357(4) 0.0411(11) Uani 1 1 d .
H29 H 0.4555 0.6679 -0.1719 0.049 Uiso 1 1 calc R
C6 C 0.9468(4) 0.1679(4) -0.1711(3) 0.0282(9) Uani 1 1 d .
C18 C 1.2293(4) 0.0888(4) 0.2454(3) 0.0324(10) Uani 1 1 d .
H18 H 1.2518 0.0168 0.2329 0.039 Uiso 1 1 calc R
C12 C 0.7011(4) 0.0752(4) 0.2447(3) 0.0326(10) Uani 1 1 d .
C31 C 0.6423(4) 0.3985(4) -0.0894(3) 0.0341(10) Uani 1 1 d .
H31 H 0.6514 0.3253 -0.0949 0.041 Uiso 1 1 calc R
C15 C 0.7896(4) 0.2413(4) 0.2529(3) 0.0334(10) Uani 1 1 d .
H15 H 0.8195 0.2989 0.2566 0.040 Uiso 1 1 calc R
C9 C 0.7431(5) 0.0078(4) 0.0644(4) 0.0391(11) Uani 1 1 d .
H9 H 0.7555 -0.0151 0.0033 0.047 Uiso 1 1 calc R
C32 C 0.7188(4) 0.5092(3) -0.0256(3) 0.0266(9) Uani 1 1 d .
C21 C 1.1693(4) 0.2972(4) 0.2835(3) 0.0292(9) Uani 1 1 d .
H21 H 1.1493 0.3687 0.2966 0.035 Uiso 1 1 calc R
C7 C 0.8874(4) 0.1154(4) -0.0859(3) 0.0268(9) Uani 1 1 d .
H7 H 0.8676 0.0526 -0.0910 0.032 Uiso 1 1 calc R
C24 C 0.8138(4) 0.5135(3) 0.0349(3) 0.0259(9) Uani 1 1 d .
C14 C 0.7268(4) 0.1958(4) 0.3363(4) 0.0380(11) Uani 1 1 d .
H14 H 0.7140 0.2225 0.3952 0.046 Uiso 1 1 calc R
C26 C 0.7021(4) 0.7187(4) -0.0072(4) 0.0344(10) Uani 1 1 d .
H26 H 0.6971 0.7902 -0.0001 0.041 Uiso 1 1 calc R
C28 C 0.6160(4) 0.6110(4) -0.0764(4) 0.0323(10) Uani 1 1 d .
C8 C 0.7888(4) 0.0893(4) 0.0729(3) 0.0288(9) Uani 1 1 d .
C11 C 0.6575(5) -0.0087(4) 0.2323(4) 0.0416(12) Uani 1 1 d .
H11 H 0.6127 -0.0425 0.2856 0.050 Uiso 1 1 calc R
C13 C 0.6840(4) 0.1129(4) 0.3319(4) 0.0393(11) Uani 1 1 d .
H13 H 0.6422 0.0805 0.3887 0.047 Uiso 1 1 calc R
C20 C 1.2680(4) 0.2029(4) 0.3390(3) 0.0324(10) Uani 1 1 d .
C2 C 1.0410(5) 0.3066(4) -0.2634(4) 0.0381(11) Uani 1 1 d .
H2 H 1.0692 0.3673 -0.2660 0.046 Uiso 1 1 calc R
C19 C 1.2987(4) 0.0972(4) 0.3201(4) 0.0351(10) Uani 1 1 d .
H19 H 1.3680 0.0312 0.3593 0.042 Uiso 1 1 calc R
S1 S 0.46042(11) 0.76640(10) 0.26035(9) 0.0341(3) Uani 1 1 d .
F1 F 0.2972(3) 0.7597(3) 0.4004(3) 0.0731(10) Uani 1 1 d .
F2 F 0.4726(3) 0.6214(3) 0.4480(3) 0.0739(10) Uani 1 1 d .
C35 C 0.3912(5) 0.6882(5) 0.3653(4) 0.0472(13) Uani 1 1 d .
O3 O 0.3595(3) 0.8342(3) 0.1811(3) 0.0470(9) Uani 1 1 d .
O6 O 0.7869(3) 0.4918(3) 0.2833(3) 0.0538(9) Uani 1 1 d .
H6 H 0.7398 0.5622 0.2618 0.065 Uiso 1 1 calc R
O4 O 0.5022(4) 0.8299(3) 0.3095(3) 0.0608(11) Uani 1 1 d .
O5 O 0.5567(4) 0.6763(3) 0.2331(3) 0.0606(10) Uani 1 1 d .
F3 F 0.3448(5) 0.6228(4) 0.3354(3) 0.0999(15) Uani 1 1 d .
C10 C 0.6790(5) -0.0413(4) 0.1449(4) 0.0438(12) Uani 1 1 d .
H10 H 0.6499 -0.0985 0.1384 0.053 Uiso 1 1 calc R
C33 C 0.7766(6) 0.4441(5) 0.3920(4) 0.0564(15) Uani 1 1 d .
H33A H 0.8312 0.3608 0.4164 0.068 Uiso 1 1 calc R
H33B H 0.6889 0.4496 0.4030 0.068 Uiso 1 1 calc R
C34 C 0.8118(7) 0.5030(6) 0.4557(5) 0.0680(18) Uani 1 1 d .
H34A H 0.7544 0.5844 0.4353 0.102 Uiso 1 1 calc R
H34B H 0.8979 0.4995 0.4440 0.102 Uiso 1 1 calc R
H34C H 0.8066 0.4642 0.5303 0.102 Uiso 1 1 calc R
C16 C 0.7664(4) 0.1240(4) 0.1633(3) 0.0287(9) Uani 1 1 d .
O2 O 1.0626(3) 0.1712(2) 0.1152(2) 0.0319(7) Uani 1 1 d .

loop_
_atom_site_aniso_label
_atom_site_aniso_U_11
_atom_site_aniso_U_22
_atom_site_aniso_U_33
_atom_site_aniso_U_23
_atom_site_aniso_U_13
_atom_site_aniso_U_12
I1 0.0440(2) 0.0476(2) 0.04151(19) -0.02571(16) 0.00500(14) -0.01140(15)
I2 0.03351(18) 0.0560(2) 0.04075(19) -0.02284(17) -0.00639(13) -0.01043(15)
Fe1 0.0275(3) 0.0261(3) 0.0272(3) -0.0120(3) -0.0012(2) -0.0125(3)
N4 0.0298(19) 0.0265(18) 0.0284(18) -0.0104(16) -0.0034(15) -0.0112(15)
C25 0.032(2) 0.028(2) 0.031(2) -0.0151(19) 0.0074(18) -0.0156(18)
C27 0.033(2) 0.031(2) 0.044(3) -0.009(2) -0.001(2) -0.008(2)
O1 0.0369(17) 0.0424(18) 0.0327(16) -0.0168(15) 0.0049(13) -0.0238(15)
C17 0.024(2) 0.033(2) 0.026(2) -0.0128(19) 0.0039(17) -0.0128(18)
N3 0.0234(17) 0.0264(17) 0.0264(18) -0.0123(15) 0.0055(14) -0.0099(14)
C30 0.027(2) 0.045(3) 0.047(3) -0.017(2) -0.013(2) -0.007(2)
C5 0.027(2) 0.030(2) 0.041(3) -0.017(2) 0.0025(19) -0.0093(19)
N2 0.0239(18) 0.0309(19) 0.0286(19) -0.0112(16) -0.0003(14) -0.0098(15)
C1 0.026(2) 0.033(2) 0.033(2) -0.014(2) 0.0013(18) -0.0119(18)
C23 0.025(2) 0.027(2) 0.031(2) -0.0154(19) 0.0050(17) -0.0112(17)
C3 0.038(3) 0.045(3) 0.040(3) -0.016(2) 0.011(2) -0.018(2)
C4 0.030(2) 0.040(3) 0.039(3) -0.023(2) 0.0027(19) -0.012(2)
N1 0.0243(18) 0.0268(18) 0.0301(19) -0.0077(16) -0.0002(15) -0.0110(15)
C22 0.023(2) 0.028(2) 0.031(2) -0.0128(19) 0.0024(17) -0.0090(17)
C29 0.036(3) 0.036(3) 0.040(3) -0.006(2) -0.011(2) -0.004(2)
C6 0.023(2) 0.029(2) 0.034(2) -0.012(2) -0.0007(17) -0.0091(17)
C18 0.031(2) 0.029(2) 0.034(2) -0.009(2) 0.0014(19) -0.0089(19)
C12 0.028(2) 0.030(2) 0.034(2) -0.001(2) 0.0005(19) -0.0110(19)
C31 0.035(2) 0.035(2) 0.037(3) -0.018(2) -0.003(2) -0.013(2)
C15 0.028(2) 0.041(3) 0.033(2) -0.014(2) -0.0025(19) -0.014(2)
C9 0.044(3) 0.036(3) 0.044(3) -0.014(2) 0.004(2) -0.022(2)
C32 0.024(2) 0.026(2) 0.029(2) -0.0093(19) -0.0018(17) -0.0070(17)
C21 0.026(2) 0.034(2) 0.032(2) -0.015(2) 0.0010(18) -0.0114(19)
C7 0.022(2) 0.025(2) 0.033(2) -0.0110(19) -0.0044(17) -0.0070(17)
C24 0.028(2) 0.025(2) 0.027(2) -0.0104(18) 0.0062(17) -0.0108(17)
C14 0.037(3) 0.048(3) 0.028(2) -0.012(2) 0.000(2) -0.015(2)
C26 0.041(3) 0.024(2) 0.040(3) -0.013(2) 0.004(2) -0.012(2)
C28 0.030(2) 0.029(2) 0.035(2) -0.010(2) 0.0019(19) -0.0077(19)
C8 0.026(2) 0.025(2) 0.034(2) -0.0059(19) -0.0030(18) -0.0112(18)
C11 0.044(3) 0.037(3) 0.043(3) -0.004(2) 0.004(2) -0.022(2)
C13 0.035(3) 0.045(3) 0.031(2) -0.001(2) 0.001(2) -0.016(2)
C20 0.026(2) 0.042(3) 0.031(2) -0.015(2) 0.0027(18) -0.010(2)
C2 0.045(3) 0.038(3) 0.043(3) -0.018(2) 0.011(2) -0.025(2)
C19 0.029(2) 0.037(3) 0.032(2) -0.009(2) -0.0027(19) -0.005(2)
S1 0.0328(6) 0.0341(6) 0.0377(6) -0.0105(5) 0.0012(5) -0.0157(5)
F1 0.051(2) 0.099(3) 0.056(2) -0.023(2) 0.0165(17) -0.017(2)
F2 0.070(2) 0.062(2) 0.056(2) 0.0139(18) 0.0034(18) -0.0154(19)
C35 0.049(3) 0.044(3) 0.051(3) -0.013(3) 0.007(3) -0.023(3)
O3 0.045(2) 0.049(2) 0.0388(19) -0.0088(17) -0.0106(16) -0.0116(17)
O6 0.057(2) 0.047(2) 0.043(2) -0.0158(18) 0.0083(18) -0.0025(18)
O4 0.073(3) 0.065(3) 0.063(2) -0.020(2) -0.007(2) -0.046(2)
O5 0.046(2) 0.060(2) 0.062(2) -0.023(2) 0.0126(19) -0.0019(19)
F3 0.147(4) 0.111(3) 0.098(3) -0.041(3) 0.038(3) -0.109(3)
C10 0.055(3) 0.039(3) 0.048(3) -0.010(2) 0.007(2) -0.032(3)
C33 0.067(4) 0.040(3) 0.052(3) -0.011(3) 0.008(3) -0.012(3)
C34 0.102(5) 0.074(4) 0.052(4) -0.022(3) 0.013(3) -0.058(4)
C16 0.024(2) 0.028(2) 0.029(2) -0.0052(19) -0.0024(17) -0.0074(18)
O2 0.0298(16) 0.0289(16) 0.0367(17) -0.0146(14) -0.0033(13) -0.0064(13)

loop_
_atom_type_symbol
_atom_type_description
_atom_type_scat_dispersion_real
_atom_type_scat_dispersion_imag
_atom_type_scat_source
C C 0.0033 0.0016 'International Tables Vol C Tables 4.2.6.8 and 6.1.1.4'
H H 0.0000 0.0000 'International Tables Vol C Tables 4.2.6.8 and 6.1.1.4'
O O 0.0106 0.0060 'International Tables Vol C Tables 4.2.6.8 and 6.1.1.4'
S S 0.1246 0.1234 'International Tables Vol C Tables 4.2.6.8 and 6.1.1.4'
Fe Fe 0.3463 0.8444 'International Tables Vol C Tables 4.2.6.8 and 6.1.1.4'
I I -0.4742 1.8119 'International Tables Vol C Tables 4.2.6.8 and 6.1.1.4'
F F 0.0171 0.0103 'International Tables Vol C Tables 4.2.6.8 and 6.1.1.4'
N N 0.0061 0.0033 'International Tables Vol C Tables 4.2.6.8 and 6.1.1.4'

loop_
_geom_angle_atom_site_label_1
_geom_angle_atom_site_label_2
_geom_angle_atom_site_label_3
_geom_angle
O1 Fe1 O2 95.66(13)
O1 Fe1 N3 98.59(12)
O2 Fe1 N3 88.92(13)
O1 Fe1 N1 88.83(12)
O2 Fe1 N1 100.25(13)
N3 Fe1 N1 167.63(13)
O1 Fe1 N2 166.23(12)
O2 Fe1 N2 90.05(13)
N3 Fe1 N2 94.03(13)
N1 Fe1 N2 77.81(13)
O1 Fe1 N4 89.31(14)
O2 Fe1 N4 166.53(12)
N3 Fe1 N4 77.94(13)
N1 Fe1 N4 92.34(13)
N2 Fe1 N4 87.94(13)
C31 N4 C32 119.1(4)
C31 N4 Fe1 127.5(3)
C32 N4 Fe1 112.9(3)
C26 C25 C24 121.4(4)
C26 C25 H25 119.3
C24 C25 H25 119.3
C26 C27 C28 119.6(4)
C26 C27 H27 120.2
C28 C27 H27 120.2
C1 O1 Fe1 133.3(3)
O2 C17 C18 119.2(4)
O2 C17 C22 123.0(4)
C18 C17 C22 117.8(4)
C23 N3 C24 120.3(3)
C23 N3 Fe1 124.3(3)
C24 N3 Fe1 115.2(2)
C29 C30 C31 118.7(4)
C29 C30 H30 120.7
C31 C30 H30 120.7
C4 C5 C6 121.3(4)
C4 C5 H5 119.3
C6 C5 H5 119.3
C15 N2 C16 118.8(4)
C15 N2 Fe1 127.1(3)
C16 N2 Fe1 114.2(3)
O1 C1 C2 119.4(4)
O1 C1 C6 122.6(4)
C2 C1 C6 118.0(4)
N3 C23 C22 126.7(4)
N3 C23 H23 116.7
C22 C23 H23 116.7
C2 C3 C4 119.7(4)
C2 C3 H3 120.1
C4 C3 H3 120.1
C5 C4 C3 120.2(4)
C5 C4 I1 120.0(3)
C3 C4 I1 119.8(3)
C7 N1 C8 120.6(3)
C7 N1 Fe1 124.5(3)
C8 N1 Fe1 114.9(3)
C17 C22 C21 119.6(4)
C17 C22 C23 123.6(4)
C21 C22 C23 116.8(4)
C30 C29 C28 120.4(4)
C30 C29 H29 119.8
C28 C29 H29 119.8
C5 C6 C7 117.6(4)
C5 C6 C1 118.9(4)
C7 C6 C1 123.5(4)
C19 C18 C17 121.6(4)
C19 C18 H18 119.2
C17 C18 H18 119.2
C13 C12 C16 117.7(4)
C13 C12 C11 124.4(4)
C16 C12 C11 117.9(4)
N4 C31 C30 123.3(4)
N4 C31 H31 118.4
C30 C31 H31 118.4
N2 C15 C14 122.9(4)
N2 C15 H15 118.6
C14 C15 H15 118.6
C8 C9 C10 120.6(4)
C8 C9 H9 119.7
C10 C9 H9 119.7
N4 C32 C28 121.1(4)
N4 C32 C24 118.5(4)
C28 C32 C24 120.4(4)
C20 C21 C22 120.6(4)
C20 C21 H21 119.7
C22 C21 H21 119.7
N1 C7 C6 127.0(4)
N1 C7 H7 116.5
C6 C7 H7 116.5
C25 C24 N3 127.1(4)
C25 C24 C32 118.3(4)
N3 C24 C32 114.6(3)
C13 C14 C15 119.1(4)
C13 C14 H14 120.5
C15 C14 H14 120.5
C27 C26 C25 121.5(4)
C27 C26 H26 119.2
C25 C26 H26 119.2
C29 C28 C32 117.5(4)
C29 C28 C27 123.7(4)
C32 C28 C27 118.8(4)
C9 C8 C16 118.5(4)
C9 C8 N1 126.1(4)
C16 C8 N1 115.4(3)
C10 C11 C12 120.6(4)
C10 C11 H11 119.7
C12 C11 H11 119.7
C14 C13 C12 120.4(4)
C14 C13 H13 119.8
C12 C13 H13 119.8
C21 C20 C19 120.2(4)
C21 C20 I2 120.3(3)
C19 C20 I2 119.3(3)
C3 C2 C1 121.9(4)
C3 C2 H2 119.1
C1 C2 H2 119.1
C18 C19 C20 120.1(4)
C18 C19 H19 119.9
C20 C19 H19 119.9
O3 S1 O4 115.6(2)
O3 S1 O5 113.6(2)
O4 S1 O5 115.8(3)
O3 S1 C35 103.7(2)
O4 S1 C35 102.3(2)
O5 S1 C35 103.4(2)
F3 C35 F2 108.5(5)
F3 C35 F1 106.7(5)
F2 C35 F1 105.6(4)
F3 C35 S1 112.2(4)
F2 C35 S1 111.9(4)
F1 C35 S1 111.7(4)
C33 O6 H6 109.5
C11 C10 C9 121.1(4)
C11 C10 H10 119.4
C9 C10 H10 119.4
O6 C33 C34 113.0(5)
O6 C33 H33A 109.0
C34 C33 H33A 109.0
O6 C33 H33B 109.0
C34 C33 H33B 109.0
H33A C33 H33B 107.8
C33 C34 H34A 109.5
C33 C34 H34B 109.5
H34A C34 H34B 109.5
C33 C34 H34C 109.5
H34A C34 H34C 109.5
H34B C34 H34C 109.5
N2 C16 C8 117.7(4)
N2 C16 C12 121.1(4)
C8 C16 C12 121.1(4)
C17 O2 Fe1 131.9(3)

loop_
_geom_bond_atom_site_label_1
_geom_bond_atom_site_label_2
_geom_bond_distance
I1 C4 2.094(4)
I2 C20 2.104(4)
Fe1 O1 1.907(3)
Fe1 O2 1.908(3)
Fe1 N3 2.094(3)
Fe1 N1 2.101(3)
Fe1 N2 2.139(3)
Fe1 N4 2.142(4)
N4 C31 1.314(5)
N4 C32 1.379(5)
C25 C26 1.375(6)
C25 C24 1.375(5)
C25 H25 0.9500
C27 C26 1.364(6)
C27 C28 1.414(6)
C27 H27 0.9500
O1 C1 1.308(5)
C17 O2 1.316(5)
C17 C18 1.400(6)
C17 C22 1.415(6)
N3 C23 1.298(5)
N3 C24 1.415(5)
C30 C29 1.369(7)
C30 C31 1.388(6)
C30 H30 0.9500
C5 C4 1.355(6)
C5 C6 1.402(6)
C5 H5 0.9500
N2 C15 1.319(5)
N2 C16 1.376(5)
C1 C2 1.396(6)
C1 C6 1.429(6)
C23 C22 1.426(6)
C23 H23 0.9500
C3 C2 1.366(6)
C3 C4 1.402(6)
C3 H3 0.9500
N1 C7 1.292(5)
N1 C8 1.422(5)
C22 C21 1.414(6)
C29 C28 1.406(6)
C29 H29 0.9500
C6 C7 1.421(6)
C18 C19 1.365(6)
C18 H18 0.9500
C12 C13 1.392(7)
C12 C16 1.413(6)
C12 C11 1.417(6)
C31 H31 0.9500
C15 C14 1.395(6)
C15 H15 0.9500
C9 C8 1.383(6)
C9 C10 1.399(6)
C9 H9 0.9500
C32 C28 1.406(6)
C32 C24 1.416(6)
C21 C20 1.354(6)
C21 H21 0.9500
C7 H7 0.9500
C14 C13 1.359(6)
C14 H14 0.9500
C26 H26 0.9500
C8 C16 1.412(6)
C11 C10 1.359(7)
C11 H11 0.9500
C13 H13 0.9500
C20 C19 1.400(6)
C2 H2 0.9500
C19 H19 0.9500
S1 O3 1.423(3)
S1 O4 1.424(3)
S1 O5 1.427(4)
S1 C35 1.800(5)
F1 C35 1.328(6)
F2 C35 1.324(6)
C35 F3 1.321(6)
O6 C33 1.413(6)
O6 H6 0.8400
C10 H10 0.9500
C33 C34 1.474(8)
C33 H33A 0.9900
C33 H33B 0.9900
C34 H34A 0.9800
C34 H34B 0.9800
C34 H34C 0.9800
